data_1571826
loop_
_publ_author_name
'Carroll, Robert C.'
'Coles, Simon J.'

_publ_section_title
;
 Statistical optimization of guest uptake in crystalline sponges: grading
 structural outcomes.
;
_journal_coeditor_code LT5068
_journal_issue 4
_journal_name_full IUCrJ
_journal_paper_doi 10.1107/S2052252524004871
_journal_volume 11
_journal_year 2024
_chemical_formula_moiety 'C36 H24 I6 N12 Zn3, 0.289(C6 H12)'
_chemical_formula_sum 'C37.73 H27.46 I6 N12 Zn3'
_chemical_formula_weight 1606.46
_chemical_name_systematic
;catena-[bis(mu-2,4,6-tri(pyridin-4-yl)-1,3,5-triazine)-hexaiodo-tri-zinc
 cyclohexane solvate
;
_space_group_crystal_system monoclinic
_space_group_IT_number 15
_space_group_name_Hall '-C 2yc'
_space_group_name_H-M_alt 'C 1 2/c 1'
_atom_sites_solution_hydrogens geom
_atom_sites_solution_primary dual
_audit_creation_date 2024-02-06
_audit_creation_method
;
Olex2 1.5-alpha
(compiled 2024.01.24 svn.r2f8d729c for OlexSys, GUI svn.r6923)
;
_cell_angle_alpha 90
_cell_angle_beta 100.996(4)
_cell_angle_gamma 90
_cell_formula_units_Z 8
_cell_length_a 34.4432(11)
_cell_length_b 15.0627(4)
_cell_length_c 30.2136(14)
_cell_measurement_reflns_used 13332
_cell_measurement_temperature 100.00(10)
_cell_measurement_theta_max 65.2070
_cell_measurement_theta_min 2.5880
_cell_volume 15387.3(10)
_computing_cell_refinement 'CrysAlisPro 1.171.42.72a (Rigaku OD, 2022)'
_computing_data_collection 'CrysAlisPro 1.171.42.72a (Rigaku OD, 2022)'
_computing_data_reduction 'CrysAlisPro 1.171.42.72a (Rigaku OD, 2022)'
_computing_molecular_graphics 'Olex2 1.5-alpha (Dolomanov et al., 2009)'
_computing_publication_material 'Olex2 1.5-alpha (Dolomanov et al., 2009)'
_computing_structure_refinement 'SHELXL 2016/6 (Sheldrick, 2015)'
_computing_structure_solution 'SHELXT 2014/5 (Sheldrick, 2014)'
_diffrn_ambient_environment N~2~
_diffrn_ambient_temperature 100.00(10)
_diffrn_detector 'hybrid pixel array detector'
_diffrn_detector_area_resol_mean 10
_diffrn_detector_dtime 0.000
_diffrn_detector_type 'Rigaku, HyPix Arc-100'
_diffrn_measured_fraction_theta_full 0.987
_diffrn_measured_fraction_theta_max 0.984
_diffrn_measurement_details
;
List of Runs (angles in degrees, time in seconds):

  # Type    Start    End  Width  t~exp~   \w     \q     \k     \f   Frames
--------------------------------------------------------------------------
  1  \w     17.00  48.00   0.50    1.40    --   83.39 -42.00 -24.00   62
  2  \w    123.00 153.00   0.50    1.40    --   83.39  42.00 127.00   60
  3  \w     76.00 103.00   0.50    1.40    --   83.39  42.00 127.00   54
  4  \w     54.00  96.00   0.50    1.40    --   83.39 -77.00 150.00   84
  5  \w     15.00  44.00   0.50    1.40    --   83.39 -37.00   0.00   58
  6  \w     69.00  99.00   0.50    1.40    --   83.39  77.00-150.00   60
  7  \w     19.00  45.00   0.50    1.40    --   83.39 -57.00-120.00   52
  8  \w    103.00 138.00   0.50    1.40    --   83.39  77.00 150.00   70
  9  \w     25.00  52.00   0.50    1.40    --   83.39 -77.00 150.00   54
 10  \w    121.00 150.00   0.50    1.40    --   83.39  19.00-150.00   58
 11  \w     13.00  41.00   0.50    1.40    --   83.39 -37.00-120.00   56
 12  \w     75.00 103.00   0.50    1.40    --   83.39  57.00-150.00   56
 13  \w     83.00 119.00   0.50    1.40    --   83.39  19.00-150.00   72
 14  \w     86.00 147.00   0.50    1.40    --   83.39 125.00   0.00  122
 15  \w    106.00 133.00   0.50    1.40    --   83.39  57.00-150.00   54
 16  \w     15.00  40.00   0.50    1.40    --   83.39 -37.00  60.00   50
 17  \w     13.00  44.00   0.50    1.40    --   83.39 -37.00  90.00   62
 18  \w     69.00  97.00   0.50    1.40    --   83.39  77.00 150.00   56
 19  \w     39.00  66.00   0.50    1.40    --   83.39 -57.00  90.00   54
 20  \w    119.00 144.00   0.50    1.40    --   83.39  77.00-150.00   50
 21  \w     97.00 123.00   0.50    1.40    --   83.39  57.00-120.00   52
 22  \w     21.00  47.00   0.50    1.40    --   83.39 -57.00 150.00   52
 23  \w   -150.00 -72.00   0.50    1.40    --  -79.34 -42.00 -24.00  156
 24  \w    -44.00 -18.00   0.50    1.40    --  -79.34  42.00 127.00   52
 25  \w   -105.00 -18.00   0.50    1.40    --  -79.34 125.00 150.00  174
 26  \w    -39.00  -8.00   0.50    1.40    --  -79.34  37.00  90.00   62
 27  \w   -125.00 -48.00   0.50    0.60    --  -55.07 -42.00 -24.00  154
 28  \w    -45.00  15.00   0.50    0.60    --  -55.07  42.00 127.00  120
 29  \w    -23.00  14.00   0.50    0.60    --  -55.07  19.00-180.00   74
 30  \w    -23.00  13.00   0.50    0.60    --  -55.07  19.00-120.00   72
 31  \w    -22.00  10.00   0.50    0.60    --  -55.07  19.00 -60.00   64
 32  \w    -19.00  49.00   0.50    0.60    --   51.57 -42.00 -24.00  136
 33  \w     60.00  85.00   0.50    0.60    --   51.57  42.00 127.00   50
;
_diffrn_measurement_device 'four-circle diffractometer'
_diffrn_measurement_device_details 'Rigaku, UG2 \k goniometer'
_diffrn_measurement_device_type
; Rigaku 007HF diffractometer equipped with Arc)Sec VHF Varimax confocal 
mirrors and a UG2 goniometer and HyPix Arc-100 detector
;
_diffrn_measurement_method 'profile data from \w-scans'
_diffrn_measurement_specimen_support 'MiTeGen loops'
_diffrn_orient_matrix_type 'CrysAlisPro convention (1999,Acta A55,543-557)'
_diffrn_orient_matrix_UB_11 0.0105960000
_diffrn_orient_matrix_UB_12 -0.0341569000
_diffrn_orient_matrix_UB_13 0.0488967000
_diffrn_orient_matrix_UB_21 0.0380683000
_diffrn_orient_matrix_UB_22 -0.0421747000
_diffrn_orient_matrix_UB_23 -0.0102567000
_diffrn_orient_matrix_UB_31 0.0226625000
_diffrn_orient_matrix_UB_32 0.0866657000
_diffrn_orient_matrix_UB_33 0.0142769000
_diffrn_radiation_collimation 0.3
_diffrn_radiation_monochromator 'Arc)Sec VHF Varimax focusing mirrors'
_diffrn_radiation_probe x-ray
_diffrn_radiation_type 'Cu K\a'
_diffrn_radiation_wavelength 1.54184
_diffrn_reflns_av_R_equivalents 0.0416
_diffrn_reflns_av_unetI/netI 0.0282
_diffrn_reflns_Laue_measured_fraction_full 0.987
_diffrn_reflns_Laue_measured_fraction_max 0.984
_diffrn_reflns_limit_h_max 41
_diffrn_reflns_limit_h_min -41
_diffrn_reflns_limit_k_max 17
_diffrn_reflns_limit_k_min -17
_diffrn_reflns_limit_l_max 35
_diffrn_reflns_limit_l_min -35
_diffrn_reflns_number 66878
_diffrn_reflns_point_group_measured_fraction_full 0.987
_diffrn_reflns_point_group_measured_fraction_max 0.984
_diffrn_reflns_theta_full 67.684
_diffrn_reflns_theta_max 68.251
_diffrn_reflns_theta_min 2.614
_diffrn_source 'Rotating anode'
_diffrn_source_current 30.0
_diffrn_source_power 1.2
_diffrn_source_target Cu
_diffrn_source_type 'Rigaku 007 HF'
_diffrn_source_voltage 40.0
_exptl_absorpt_coefficient_mu 20.201
_exptl_absorpt_correction_T_max 0.475
_exptl_absorpt_correction_T_min 0.056
_exptl_absorpt_correction_type gaussian
_exptl_absorpt_process_details
;
CrysAlisPro 1.171.42.72a (Rigaku Oxford Diffraction, 2022)
Numerical absorption correction based on gaussian integration over
a multifaceted crystal model
Empirical absorption correction using spherical harmonics,
implemented in SCALE3 ABSPACK scaling algorithm.
;
_exptl_crystal_colour colourless
_exptl_crystal_colour_primary colourless
_exptl_crystal_density_diffrn 1.387
_exptl_crystal_description block
_exptl_crystal_F_000 5967
_exptl_crystal_size_max 0.22
_exptl_crystal_size_mid 0.16
_exptl_crystal_size_min 0.07
_refine_diff_density_max 1.425
_refine_diff_density_min -1.178
_refine_diff_density_rms 0.216
_refine_ls_extinction_method none
_refine_ls_goodness_of_fit_ref 1.047
_refine_ls_hydrogen_treatment constr
_refine_ls_matrix_type full
_refine_ls_number_parameters 668
_refine_ls_number_reflns 13871
_refine_ls_number_restraints 139
_refine_ls_restrained_S_all 1.050
_refine_ls_R_factor_all 0.1114
_refine_ls_R_factor_gt 0.0902
_refine_ls_shift/su_max 0.000
_refine_ls_shift/su_mean 0.000
_refine_ls_structure_factor_coef Fsqd
_refine_ls_weighting_details 'w=1/[\s^2^(Fo^2^)+(0.1591P)^2^+158.7637P] where P=(Fo^2^+2Fc^2^)/3'
_refine_ls_weighting_scheme calc
_refine_ls_wR_factor_gt 0.2797
_refine_ls_wR_factor_ref 0.2970
_reflns_Friedel_coverage 0.000
_reflns_number_gt 9808
_reflns_number_total 13871
_reflns_threshold_expression 'I > 2\s(I)'
_cod_data_source_file lt5068.cif
_cod_data_source_block 4_1_96b
_cod_database_code 1571826
_shelx_shelxl_version_number 2016/6
_chemical_oxdiff_formula '(Zn3 I6 N12 H24 C36) (C15 H16 O3)2 (C6 H12)2'
_chemical_oxdiff_usercomment 9300-04
_shelx_space_group_comment
;
The symmetry employed for this shelxl refinement is uniquely defined
by the following loop, which should always be used as a source of
symmetry information in preference to the above space-group names.
They are only intended as comments.
;
_shelx_estimated_absorpt_t_max 0.332
_shelx_estimated_absorpt_t_min 0.095
_olex2_refinement_description
;
1. Fixed Uiso
 At 1.2 times of:
  All C(H) groups, All C(H,H) groups
2. Restrained distances
 C2-C3 = C2-C7 = C3-C4 = C4-C5 = C5-C6 = C6-C7
 1.54 with sigma of 0.02
 C2-C4 = C2-C6 = C3-C5 = C4-C6 = C5-C7
 2.54 with sigma of 0.04
 I402-Zn41 \\sim I302-Zn31
 with sigma of 0.02
 I401-Zn41 \\sim I301-Zn31
 with sigma of 0.02
 Zn41-N301 \\sim Zn31-N301
 with sigma of 0.02
 I402-I401 \\sim I302-I301
 with sigma of 0.04
 I402-N301 \\sim I302-N301
 with sigma of 0.04
 I401-N301 \\sim I301-N301
 with sigma of 0.04
 I403-Zn42 \\sim I303-Zn32
 with sigma of 0.02
 I404-Zn42 \\sim I304-Zn32
 with sigma of 0.02
 Zn42-N306 \\sim Zn32-N306
 with sigma of 0.02
 Zn42-N307 \\sim Zn32-N307
 with sigma of 0.02
 I403-I404 \\sim I303-I304
 with sigma of 0.04
 I403-N306 \\sim I303-N306
 with sigma of 0.04
 I403-N307 \\sim I303-N307
 with sigma of 0.04
 I404-N306 \\sim I304-N306
 with sigma of 0.04
 I404-N307 \\sim I304-N307
 with sigma of 0.04
 I306-Zn33 \\sim I406-Zn43
 with sigma of 0.02
 I305-Zn33 \\sim I405-Zn43
 with sigma of 0.02
 Zn33-N312 \\sim Zn43-N312
 with sigma of 0.02
 I306-I305 \\sim I406-I405
 with sigma of 0.04
 I306-N312 \\sim I406-N312
 with sigma of 0.04
 I305-N312 \\sim I405-N312
 with sigma of 0.04
 C2-C3 \\sim C3-C4 \\sim C4-C5 \\sim C5-C6 \\sim C6-C7 \\sim C7-C2
 with sigma of 0.02
 C2-C6 \\sim C4-C6 \\sim C3-C7 \\sim C3-C5 \\sim C5-C7 \\sim C2-C4
 with sigma of 0.04
 I503-Zn52 \\sim I404-Zn42
 with sigma of 0.02
 I504-Zn52 \\sim I304-Zn32
 with sigma of 0.02
3. Uiso/Uaniso restraints and constraints
C2 \\sim C3 \\sim C4 \\sim C5 \\sim C6 \\sim C7: within 2A with sigma of 0.04
and sigma for terminal atoms of 0.08 within 2A
4. Rigid body (RIGU) restrains
 C2, C3, C4, C5, C6, C7
 with sigma for 1-2 distances of 0.004 and sigma for 1-3 distances of 0.004
5. Others
 Sof(I406)=Sof(Zn43)=Sof(I405)=1-FVAR(1)
 Sof(I306)=Sof(I305)=Sof(Zn33)=FVAR(1)
 Fixed Sof: I402(0.465) I403(0.39893) I401(0.465) I404(0.39893) Zn41(0.465)
 Zn42(0.39893) I302(0.48184) Zn31(0.48184) I301(0.48184) I304(0.5661)
 Zn32(0.5661) I303(0.5661) I504(0.03498) I503(0.03498) Zn52(0.03498)
 I502(0.05316) Zn51(0.05316) I501(0.05316) C2(0.28851) H2A(0.28851)
 H2B(0.28851) C3(0.28851) H3A(0.28851) H3B(0.28851) C4(0.28851) H4A(0.28851)
 H4B(0.28851) C5(0.28851) H5A(0.28851) H5B(0.28851) C6(0.28851) H6A(0.28851)
 H6B(0.28851) C7(0.28851) H7A(0.28851) H7B(0.28851)
 Fixed Uiso: I504(0.08) I503(0.08) Zn52(0.08) I502(0.08) Zn51(0.08) I501(0.08)
6.a Secondary CH2 refined with riding coordinates:
 C2(H2A,H2B), C3(H3A,H3B), C4(H4A,H4B), C5(H5A,H5B), C6(H6A,H6B), C7(H7A,H7B)
6.b Aromatic/amide H refined with riding coordinates:
 C336(H336), C335(H335), C311(H311), C331(H331), C310(H310), C304(H304),
 C330(H330), C302(H302), C332(H332), C333(H333), C305(H305), C301(H301),
 C320(H320), C329(H329), C315(H315), C318(H318), C313(H313), C314(H314),
 C312(H312), C322(H322), C317(H317), C328(H328), C323(H323), C319(H319)
;
_olex2_submission_original_sample_id 4_1_96b
_olex2_submission_special_instructions 'No special instructions were received'
_oxdiff_exptl_absorpt_empirical_details
;
Empirical correction (ABSPACK) includes:
- Absorption correction using spherical harmonics
- Frame scaling
- Detector area scaling
- B-factor correction
;
_oxdiff_exptl_absorpt_empirical_full_max 4.658
_oxdiff_exptl_absorpt_empirical_full_min 0.438

loop_
_space_group_symop_operation_xyz
'x, y, z'
'-x, y, -z+1/2'
'x+1/2, y+1/2, z'
'-x+1/2, y+1/2, -z+1/2'
'-x, -y, -z'
'x, -y, z-1/2'
'-x+1/2, -y+1/2, -z'
'x+1/2, -y+1/2, z-1/2'

loop_
_atom_site_label
_atom_site_type_symbol
_atom_site_fract_x
_atom_site_fract_y
_atom_site_fract_z
_atom_site_U_iso_or_equiv
_atom_site_adp_type
_atom_site_occupancy
_atom_site_site_symmetry_order
_atom_site_calc_flag
_atom_site_refinement_flags_posn
_atom_site_refinement_flags_adp
_atom_site_refinement_flags_occupancy
_atom_site_disorder_assembly
_atom_site_disorder_group
I306 I 0.38426(14) 1.2404(4) 0.4420(2) 0.0865(11) Uani 0.69(3) 1 d D . P A 1
I305 I 0.47569(8) 1.1506(2) 0.36317(12) 0.0796(12) Uani 0.69(3) 1 d D . P A 1
I402 I 0.1191(2) -0.2357(4) 0.5750(3) 0.136(2) Uani 0.465 1 d D . P B 1
I403 I 0.37578(15) 0.6567(3) 0.80787(16) 0.1007(11) Uani 0.3989 1 d D . P C 1
I401 I 0.1599(2) -0.0546(8) 0.4717(3) 0.139(2) Uani 0.465 1 d D . P B 1
Zn33 Zn 0.42061(13) 1.1230(3) 0.40616(14) 0.0640(19) Uani 0.69(3) 1 d D . P A 1
I404 I 0.27053(12) 0.7347(3) 0.70923(15) 0.0981(10) Uani 0.3989 1 d D . P C 1
Zn41 Zn 0.1352(4) -0.0866(9) 0.5429(4) 0.103(4) Uani 0.465 1 d D . P B 1
Zn42 Zn 0.3308(2) 0.6377(5) 0.7317(2) 0.0748(16) Uani 0.3989 1 d D . P C 1
N303 N 0.2808(2) 0.0522(5) 0.7251(3) 0.068(2) Uani 1 1 d . . . . .
N305 N 0.3791(2) -0.0497(6) 0.8601(3) 0.070(2) Uani 1 1 d . . . . .
N304 N 0.3184(3) 0.1796(5) 0.7505(3) 0.072(3) Uani 1 1 d . . . . .
N308 N 0.4293(3) 0.7771(6) 0.5612(3) 0.074(2) Uani 1 1 d . . . . .
N310 N 0.4819(3) 0.7317(5) 0.5258(3) 0.072(2) Uani 1 1 d . . . . .
N312 N 0.4372(3) 1.0237(6) 0.4529(3) 0.071(2) Uani 1 1 d D . . . .
N302 N 0.2667(3) 0.1900(6) 0.6863(3) 0.075(3) Uani 1 1 d . . . . .
N309 N 0.4637(3) 0.6454(6) 0.5839(4) 0.079(3) Uani 1 1 d . . . . .
N311 N 0.5827(3) 0.4882(7) 0.5476(5) 0.095(4) Uani 1 1 d . . . . .
C327 C 0.5187(3) 0.6000(6) 0.5513(4) 0.070(3) Uani 1 1 d . . . . .
C334 C 0.4496(3) 0.8711(6) 0.5049(4) 0.064(3) Uani 1 1 d . . . . .
C307 C 0.3098(3) 0.0940(6) 0.7536(4) 0.068(3) Uani 1 1 d . . . . .
C336 C 0.4668(3) 0.9659(7) 0.4495(4) 0.069(3) Uani 1 1 d . . . . .
H336 H 0.483435 0.978667 0.428539 0.083 Uiso 1 1 calc R U . . .
N306 N 0.3136(4) 0.5028(7) 0.7206(5) 0.111(4) Uani 1 1 d D . . . .
C308 C 0.2956(3) 0.2254(7) 0.7165(4) 0.072(3) Uani 1 1 d . . . . .
C326 C 0.4540(4) 0.7876(7) 0.5322(4) 0.073(3) Uani 1 1 d . . . . .
N301 N 0.1723(3) -0.0300(6) 0.5982(4) 0.099(4) Uani 1 1 d D . . . .
C335 C 0.4738(3) 0.8900(7) 0.4749(4) 0.073(3) Uani 1 1 d . . . . .
H335 H 0.494929 0.851332 0.471755 0.088 Uiso 1 1 calc R U . . .
C311 C 0.3506(3) -0.0892(7) 0.8315(4) 0.080(3) Uani 1 1 d . . . . .
H311 H 0.346381 -0.150714 0.835534 0.096 Uiso 1 1 calc R U . . .
C325 C 0.4863(3) 0.6610(7) 0.5529(4) 0.070(3) Uani 1 1 d . . . . .
C303 C 0.2313(3) 0.0567(7) 0.6587(4) 0.073(3) Uani 1 1 d . . . . .
C306 C 0.2603(3) 0.1014(6) 0.6921(4) 0.069(3) Uani 1 1 d . . . . .
C309 C 0.3335(3) 0.0437(6) 0.7912(4) 0.065(3) Uani 1 1 d . . . . .
C331 C 0.5357(4) 0.5930(8) 0.5133(5) 0.086(4) Uani 1 1 d . . . . .
H331 H 0.525556 0.627572 0.487368 0.103 Uiso 1 1 calc R U . . .
C324 C 0.4357(3) 0.7033(7) 0.5857(4) 0.073(3) Uani 1 1 d . . . . .
C321 C 0.4098(4) 0.6883(8) 0.6181(4) 0.080(3) Uani 1 1 d . . . . .
N307 N 0.3596(5) 0.6571(7) 0.6787(5) 0.118(5) Uani 1 1 d D . . . .
C316 C 0.3018(4) 0.3216(7) 0.7171(5) 0.086(4) Uani 1 1 d . . . . .
C310 C 0.3271(4) -0.0471(7) 0.7967(4) 0.085(4) Uani 1 1 d . . . . .
H310 H 0.306902 -0.078039 0.776787 0.102 Uiso 1 1 calc R U . . .
C304 C 0.2075(4) 0.1012(7) 0.6232(5) 0.089(4) Uani 1 1 d . . . . .
H304 H 0.211036 0.162946 0.619065 0.106 Uiso 1 1 calc R U . . .
C330 C 0.5673(4) 0.5367(8) 0.5126(5) 0.085(3) Uani 1 1 d . . . . .
H330 H 0.578079 0.532998 0.485978 0.102 Uiso 1 1 calc R U . . .
C302 C 0.2230(4) -0.0325(7) 0.6628(5) 0.098(5) Uani 1 1 d . . . . .
H302 H 0.237639 -0.066437 0.686836 0.118 Uiso 1 1 calc R U . . .
C332 C 0.4164(5) 1.0076(9) 0.4827(6) 0.099(4) Uani 1 1 d . . . . .
H332 H 0.397001 1.049835 0.487061 0.119 Uiso 1 1 calc R U . . .
C333 C 0.4209(5) 0.9302(10) 0.5096(5) 0.103(5) Uani 1 1 d . . . . .
H333 H 0.404098 0.919725 0.530615 0.123 Uiso 1 1 calc R U . . .
C305 C 0.1788(4) 0.0558(8) 0.5942(5) 0.098(5) Uani 1 1 d . . . . .
H305 H 0.162991 0.087410 0.570158 0.118 Uiso 1 1 calc R U . . .
C301 C 0.1939(4) -0.0714(8) 0.6322(6) 0.121(7) Uani 1 1 d . . . . .
H301 H 0.188868 -0.132695 0.635897 0.145 Uiso 1 1 calc R U . . .
C320 C 0.4171(6) 0.6235(11) 0.6516(6) 0.117(5) Uani 1 1 d . . . . .
H320 H 0.440380 0.588518 0.654734 0.140 Uiso 1 1 calc R U . . .
C329 C 0.5683(6) 0.4975(13) 0.5851(7) 0.135(7) Uani 1 1 d . . . . .
H329 H 0.580663 0.465593 0.611148 0.162 Uiso 1 1 calc R U . . .
C315 C 0.2786(5) 0.3780(8) 0.6882(6) 0.121(6) Uani 1 1 d . . . . .
H315 H 0.257586 0.355412 0.666038 0.145 Uiso 1 1 calc R U . . .
C318 C 0.3371(7) 0.4508(10) 0.7472(8) 0.149(8) Uani 1 1 d . . . . .
H318 H 0.359717 0.474732 0.766408 0.179 Uiso 1 1 calc R U . . .
C313 C 0.3610(4) 0.0860(9) 0.8221(5) 0.111(6) Uani 1 1 d . . . . .
H313 H 0.365267 0.148055 0.820066 0.133 Uiso 1 1 calc R U . . .
C314 C 0.2858(6) 0.4689(10) 0.6913(8) 0.135(7) Uani 1 1 d . . . . .
H314 H 0.269472 0.507374 0.670783 0.163 Uiso 1 1 calc R U . . .
C312 C 0.3825(4) 0.0370(7) 0.8563(5) 0.108(6) Uani 1 1 d . . . . .
H312 H 0.400865 0.067244 0.878675 0.129 Uiso 1 1 calc R U . . .
C322 C 0.3741(7) 0.7311(11) 0.6147(7) 0.137(7) Uani 1 1 d . . . . .
H322 H 0.366128 0.771850 0.590623 0.165 Uiso 1 1 calc R U . . .
C317 C 0.3298(6) 0.3618(9) 0.7482(6) 0.130(7) Uani 1 1 d . . . . .
H317 H 0.344933 0.326848 0.771419 0.157 Uiso 1 1 calc R U . . .
C328 C 0.5366(5) 0.5503(12) 0.5884(6) 0.119(6) Uani 1 1 d . . . . .
H328 H 0.526943 0.553012 0.615774 0.143 Uiso 1 1 calc R U . . .
C323 C 0.3503(6) 0.7176(10) 0.6437(8) 0.126(6) Uani 1 1 d . . . . .
H323 H 0.326328 0.750138 0.640549 0.151 Uiso 1 1 calc R U . . .
C319 C 0.3914(6) 0.6095(13) 0.6798(7) 0.127(6) Uani 1 1 d . . . . .
H319 H 0.396753 0.562930 0.701366 0.152 Uiso 1 1 calc R U . . .
I302 I 0.1125(3) -0.2426(4) 0.5897(4) 0.169(5) Uani 0.4818 1 d D . P B 2
Zn31 Zn 0.1281(4) -0.0970(7) 0.5531(4) 0.094(3) Uani 0.4818 1 d D . P B 2
I301 I 0.1495(2) -0.0827(9) 0.4778(3) 0.163(4) Uani 0.4818 1 d D . P B 2
I304 I 0.25334(13) 0.7190(2) 0.6838(2) 0.192(2) Uani 0.5661 1 d D . P C 2
Zn32 Zn 0.3166(2) 0.6424(4) 0.7171(3) 0.139(3) Uani 0.5661 1 d D . P C 2
I303 I 0.3567(2) 0.6754(3) 0.79672(17) 0.220(3) Uani 0.5661 1 d D . P C 2
I406 I 0.3779(5) 1.2255(11) 0.4464(4) 0.100(3) Uani 0.31(3) 1 d D . P A 2
Zn43 Zn 0.4188(4) 1.1223(6) 0.4062(4) 0.105(8) Uani 0.31(3) 1 d D . P A 2
I405 I 0.4778(3) 1.1495(6) 0.3693(5) 0.161(7) Uani 0.31(3) 1 d D . P A 2
I504 I 0.2392(8) 0.694(2) 0.6461(8) 0.080 Uiso 0.035 1 d D U P C 3
I503 I 0.3426(7) 0.7063(18) 0.7633(8) 0.080 Uiso 0.035 1 d D U P C 3
Zn52 Zn 0.3061(11) 0.648(4) 0.6888(13) 0.080 Uiso 0.035 1 d D U P C 3
I502 I 0.0972(7) -0.2313(17) 0.6032(7) 0.080 Uiso 0.0532 1 d . U P B 3
Zn51 Zn 0.121(2) -0.101(5) 0.5701(18) 0.080 Uiso 0.0532 1 d . U P B 3
I501 I 0.1507(8) -0.0893(16) 0.4959(7) 0.080 Uiso 0.0532 1 d . U P B 3
C2 C 0.3743(13) 0.004(4) 0.6658(19) 0.157(15) Uani 0.2885 1 d D U P . .
H2A H 0.374275 0.060404 0.682949 0.188 Uiso 0.2885 1 calc R U P . .
H2B H 0.352591 0.007468 0.639210 0.188 Uiso 0.2885 1 calc R U P . .
C3 C 0.4139(15) -0.005(4) 0.6500(16) 0.153(15) Uani 0.2885 1 d D U P . .
H3A H 0.418198 0.047426 0.631692 0.184 Uiso 0.2885 1 calc R U P . .
H3B H 0.413496 -0.058574 0.631063 0.184 Uiso 0.2885 1 calc R U P . .
C4 C 0.4476(12) -0.012(3) 0.691(2) 0.152(15) Uani 0.2885 1 d D U P . .
H4A H 0.473446 -0.013860 0.681766 0.183 Uiso 0.2885 1 calc R U P . .
H4B H 0.447305 0.040549 0.711183 0.183 Uiso 0.2885 1 calc R U P . .
C5 C 0.4416(13) -0.097(3) 0.7173(18) 0.155(15) Uani 0.2885 1 d D U P . .
H5A H 0.442583 -0.149051 0.697650 0.186 Uiso 0.2885 1 calc R U P . .
H5B H 0.463256 -0.102721 0.743903 0.186 Uiso 0.2885 1 calc R U P . .
C6 C 0.4019(15) -0.095(4) 0.7329(15) 0.145(14) Uani 0.2885 1 d D U P . .
H6A H 0.397359 -0.153962 0.745655 0.174 Uiso 0.2885 1 calc R U P . .
H6B H 0.403224 -0.050705 0.757215 0.174 Uiso 0.2885 1 calc R U P . .
C7 C 0.3669(12) -0.073(3) 0.6956(16) 0.124(13) Uani 0.2885 1 d D U P . .
H7A H 0.343789 -0.059239 0.709359 0.149 Uiso 0.2885 1 calc R U P . .
H7B H 0.360223 -0.126474 0.676366 0.149 Uiso 0.2885 1 calc R U P . .

loop_
_atom_site_aniso_label
_atom_site_aniso_U_11
_atom_site_aniso_U_22
_atom_site_aniso_U_33
_atom_site_aniso_U_23
_atom_site_aniso_U_13
_atom_site_aniso_U_12
I306 0.0859(18) 0.0407(15) 0.122(2) 0.0049(12) -0.0079(11) 0.0052(10)
I305 0.0728(16) 0.0836(14) 0.0759(15) -0.0047(9) -0.0024(9) -0.0168(13)
I402 0.107(3) 0.053(2) 0.199(4) -0.009(2) -0.098(3) 0.0003(17)
I403 0.142(2) 0.0470(13) 0.1006(18) -0.0062(11) -0.0077(17) -0.0085(13)
I401 0.070(3) 0.193(6) 0.140(3) -0.081(3) -0.019(2) 0.010(3)
Zn33 0.059(3) 0.056(4) 0.067(3) 0.005(2) -0.012(2) -0.001(2)
I404 0.102(2) 0.0438(13) 0.150(2) 0.0175(13) 0.0261(17) 0.0131(12)
Zn41 0.067(5) 0.076(4) 0.137(6) -0.032(4) -0.053(4) 0.016(3)
Zn42 0.091(3) 0.030(2) 0.097(3) 0.0058(19) 0.002(3) -0.006(2)
N303 0.064(5) 0.027(4) 0.099(6) -0.003(4) -0.021(4) 0.006(3)
N305 0.060(5) 0.047(4) 0.091(6) -0.010(4) -0.016(4) 0.006(4)
N304 0.065(5) 0.025(4) 0.113(7) -0.008(4) -0.020(5) 0.005(3)
N308 0.072(6) 0.056(5) 0.082(6) 0.005(4) -0.015(5) 0.001(4)
N310 0.072(5) 0.043(4) 0.084(6) 0.004(4) -0.026(4) 0.010(4)
N312 0.066(5) 0.062(5) 0.078(6) 0.005(4) -0.007(5) 0.006(4)
N302 0.074(6) 0.041(4) 0.097(6) 0.004(4) -0.015(5) 0.013(4)
N309 0.079(6) 0.047(5) 0.094(7) 0.003(4) -0.023(5) -0.002(4)
N311 0.085(7) 0.061(6) 0.117(9) -0.012(6) -0.040(7) 0.011(5)
C327 0.061(6) 0.037(5) 0.098(8) 0.001(5) -0.022(6) 0.003(4)
C334 0.069(6) 0.042(5) 0.070(6) 0.006(4) -0.015(5) 0.005(4)
C307 0.061(6) 0.030(4) 0.100(7) 0.000(4) -0.016(5) 0.007(4)
C336 0.058(6) 0.055(6) 0.086(7) 0.007(5) -0.012(5) 0.006(5)
N306 0.128(10) 0.032(5) 0.176(13) -0.007(7) 0.037(9) -0.014(6)
C308 0.066(6) 0.037(5) 0.104(8) 0.002(5) -0.009(6) 0.004(4)
C326 0.076(7) 0.050(6) 0.078(7) 0.012(5) -0.020(6) 0.005(5)
N301 0.077(6) 0.050(5) 0.140(9) -0.022(5) -0.051(6) 0.016(4)
C335 0.069(6) 0.049(6) 0.086(7) -0.001(5) -0.027(6) 0.010(5)
C311 0.076(7) 0.045(5) 0.100(8) -0.003(5) -0.028(6) -0.002(5)
C325 0.069(6) 0.045(5) 0.082(7) 0.001(5) -0.021(6) 0.006(5)
C303 0.058(6) 0.048(5) 0.101(8) -0.007(5) -0.020(5) 0.013(4)
C306 0.064(6) 0.029(4) 0.100(7) -0.005(4) -0.020(5) 0.009(4)
C309 0.061(5) 0.027(4) 0.094(7) -0.002(4) -0.019(5) 0.009(4)
C331 0.077(7) 0.065(7) 0.099(9) 0.009(6) -0.023(7) 0.014(6)
C324 0.076(7) 0.041(5) 0.090(7) 0.005(5) -0.018(6) -0.002(5)
C321 0.076(7) 0.055(6) 0.100(8) -0.002(6) -0.010(6) -0.003(5)
N307 0.166(13) 0.039(5) 0.175(13) -0.001(7) 0.094(11) -0.014(7)
C316 0.087(8) 0.039(6) 0.124(10) 0.001(6) -0.005(7) 0.002(5)
C310 0.081(7) 0.044(5) 0.108(9) 0.003(5) -0.036(6) -0.006(5)
C304 0.091(8) 0.037(5) 0.117(9) -0.003(6) -0.033(7) 0.003(5)
C330 0.067(7) 0.059(7) 0.116(9) 0.008(6) -0.012(6) 0.006(5)
C302 0.082(8) 0.040(6) 0.143(11) -0.010(6) -0.054(8) 0.014(5)
C332 0.110(10) 0.059(7) 0.128(11) 0.017(7) 0.019(9) 0.040(7)
C333 0.113(11) 0.093(10) 0.100(9) 0.030(8) 0.015(8) 0.042(9)
C305 0.101(9) 0.056(7) 0.110(9) -0.017(6) -0.051(8) 0.027(6)
C301 0.102(10) 0.049(6) 0.171(14) -0.011(8) -0.077(10) 0.009(6)
C320 0.128(13) 0.078(10) 0.149(14) 0.025(10) 0.037(12) 0.021(9)
C329 0.123(13) 0.126(15) 0.137(14) 0.046(12) -0.024(11) 0.066(12)
C315 0.122(11) 0.035(6) 0.178(15) 0.020(7) -0.039(11) 0.014(7)
C318 0.19(2) 0.040(7) 0.189(19) 0.007(9) -0.026(16) -0.017(10)
C313 0.108(10) 0.052(7) 0.138(12) -0.006(7) -0.065(9) 0.002(6)
C314 0.140(15) 0.040(7) 0.21(2) 0.024(10) -0.009(14) 0.022(8)
C312 0.113(10) 0.040(6) 0.133(11) -0.002(6) -0.072(9) 0.000(6)
C322 0.20(2) 0.068(9) 0.166(17) 0.034(10) 0.076(16) 0.043(11)
C317 0.164(16) 0.044(7) 0.154(14) 0.010(8) -0.044(12) -0.033(8)
C328 0.121(12) 0.121(13) 0.110(11) 0.043(10) 0.005(9) 0.057(11)
C323 0.138(14) 0.059(8) 0.196(19) 0.019(10) 0.070(14) 0.014(9)
C319 0.131(14) 0.094(12) 0.166(17) 0.042(11) 0.055(13) 0.002(11)
I302 0.144(5) 0.0360(16) 0.282(10) -0.007(3) -0.076(5) -0.0066(19)
Zn31 0.069(6) 0.053(3) 0.139(7) -0.033(5) -0.037(5) 0.021(3)
I301 0.073(3) 0.239(9) 0.160(5) -0.118(5) -0.023(3) 0.013(3)
I304 0.187(4) 0.0552(17) 0.379(7) 0.079(3) 0.165(4) 0.054(2)
Zn32 0.187(7) 0.0280(19) 0.227(8) 0.000(4) 0.104(7) -0.007(3)
I303 0.394(8) 0.108(3) 0.200(5) -0.075(3) 0.164(5) -0.136(4)
I406 0.160(8) 0.039(4) 0.092(3) 0.004(2) 0.004(4) 0.020(4)
Zn43 0.125(11) 0.019(5) 0.134(12) 0.001(5) -0.071(8) -0.009(5)
I405 0.180(10) 0.114(6) 0.152(7) 0.030(5) -0.059(7) -0.094(7)
C2 0.17(3) 0.12(3) 0.19(3) 0.01(2) 0.09(3) 0.01(3)
C3 0.19(3) 0.11(3) 0.19(4) 0.01(3) 0.11(3) 0.01(3)
C4 0.18(3) 0.11(3) 0.20(4) -0.02(3) 0.12(3) 0.03(3)
C5 0.20(3) 0.12(3) 0.18(3) -0.01(3) 0.10(3) 0.03(3)
C6 0.19(3) 0.11(3) 0.15(3) -0.02(2) 0.09(2) 0.01(3)
C7 0.18(3) 0.08(2) 0.13(3) -0.04(2) 0.09(2) 0.00(2)

loop_
_atom_type_symbol
_atom_type_description
_atom_type_scat_dispersion_real
_atom_type_scat_dispersion_imag
_atom_type_scat_source
C C 0.0181 0.0091 'International Tables Vol C Tables 4.2.6.8 and 6.1.1.4'
H H 0.0000 0.0000 'International Tables Vol C Tables 4.2.6.8 and 6.1.1.4'
I I -0.3257 6.8362 'International Tables Vol C Tables 4.2.6.8 and 6.1.1.4'
N N 0.0311 0.0180 'International Tables Vol C Tables 4.2.6.8 and 6.1.1.4'
Zn Zn -1.5491 0.6778 'International Tables Vol C Tables 4.2.6.8 and 6.1.1.4'

loop_
_exptl_crystal_face_index_h
_exptl_crystal_face_index_k
_exptl_crystal_face_index_l
_exptl_crystal_face_perp_dist
-1 0 -2 0.0315
1 0 2 0.0569
1 2 -2 0.1210
-1 -1 0 0.0894
-1 0 0 0.0698
1 0 0 0.0893
-1 2 1 0.1350
0 -2 -1 0.0663
2 1 0 0.1365
2 0 -1 0.0883
-1 1 2 0.1092
1 0 -1 0.0766
0 -1 -2 0.0692
-1 0 1 0.0535
0 0 1 0.0277
0 0 -1 0.0457

loop_
_geom_angle_atom_site_label_1
_geom_angle_atom_site_label_2
_geom_angle_atom_site_label_3
_geom_angle
_geom_angle_site_symmetry_1
_geom_angle_site_symmetry_3
_geom_angle_publ_flag
I306 Zn33 I305 125.9(2) . . ?
N305 Zn33 I306 108.7(3) 6_565 . ?
N305 Zn33 I305 103.2(3) 6_565 . ?
N312 Zn33 I306 108.0(4) . . ?
N312 Zn33 I305 109.5(4) . . ?
N312 Zn33 N305 97.9(4) . 6_565 ?
I401 Zn41 I402 129.0(7) . . ?
N311 Zn41 I402 101.0(7) 3_445 . ?
N311 Zn41 I401 112.5(7) 3_445 . ?
N301 Zn41 I402 101.5(5) . . ?
N301 Zn41 I401 110.6(7) . . ?
N301 Zn41 N311 97.3(7) . 3_445 ?
I404 Zn42 I403 120.6(3) . . ?
N306 Zn42 I403 110.8(6) . . ?
N306 Zn42 I404 108.8(5) . . ?
N307 Zn42 I403 112.8(6) . . ?
N307 Zn42 I404 101.7(5) . . ?
N307 Zn42 N306 100.0(6) . . ?
C306 N303 C307 116.3(8) . . ?
C311 N305 Zn33 121.5(7) . 6_566 ?
C311 N305 C312 117.1(9) . . ?
C312 N305 Zn33 121.1(7) . 6_566 ?
C307 N304 C308 116.3(8) . . ?
C324 N308 C326 113.8(10) . . ?
C326 N310 C325 114.7(11) . . ?
C336 N312 Zn33 121.7(9) . . ?
C336 N312 Zn43 123.0(9) . . ?
C332 N312 Zn33 120.1(8) . . ?
C332 N312 C336 117.6(10) . . ?
C332 N312 Zn43 118.6(9) . . ?
C308 N302 C306 114.9(8) . . ?
C324 N309 C325 116.1(10) . . ?
C330 N311 Zn41 116.9(12) . 3 ?
C330 N311 C329 118.0(12) . . ?
C330 N311 Zn31 127.7(13) . 3 ?
C330 N311 Zn51 145.5(19) . 3 ?
C329 N311 Zn41 124.4(9) . 3 ?
C329 N311 Zn31 114.2(10) . 3 ?
C329 N311 Zn51 96.5(17) . 3 ?
C331 C327 C325 121.6(10) . . ?
C331 C327 C328 115.7(12) . . ?
C328 C327 C325 122.5(13) . . ?
C335 C334 C326 121.8(10) . . ?
C333 C334 C326 119.6(12) . . ?
C333 C334 C335 118.7(11) . . ?
N303 C307 C309 119.2(8) . . ?
N304 C307 N303 123.8(9) . . ?
N304 C307 C309 117.0(9) . . ?
N312 C336 H336 118.5 . . ?
N312 C336 C335 123.0(12) . . ?
C335 C336 H336 118.5 . . ?
C318 N306 Zn42 111.2(12) . . ?
C318 N306 Zn32 127.4(12) . . ?
C318 N306 Zn52 144.7(15) . . ?
C314 N306 Zn42 129.7(12) . . ?
C314 N306 C318 119.1(13) . . ?
C314 N306 Zn32 113.5(11) . . ?
C314 N306 Zn52 94.3(13) . . ?
N304 C308 C316 115.7(10) . . ?
N302 C308 N304 124.4(9) . . ?
N302 C308 C316 119.6(10) . . ?
N308 C326 C334 116.6(10) . . ?
N310 C326 N308 126.3(10) . . ?
N310 C326 C334 117.0(12) . . ?
C305 N301 Zn41 114.7(9) . . ?
C305 N301 Zn31 121.9(8) . . ?
C305 N301 Zn51 127(2) . . ?
C301 N301 Zn41 127.3(9) . . ?
C301 N301 C305 117.2(10) . . ?
C301 N301 Zn31 121.0(9) . . ?
C301 N301 Zn51 113(2) . . ?
C334 C335 H335 120.8 . . ?
C336 C335 C334 118.5(11) . . ?
C336 C335 H335 120.8 . . ?
N305 C311 H311 118.1 . . ?
N305 C311 C310 123.9(10) . . ?
C310 C311 H311 118.1 . . ?
N310 C325 N309 123.5(10) . . ?
N310 C325 C327 118.8(12) . . ?
N309 C325 C327 117.6(10) . . ?
C304 C303 C306 122.9(10) . . ?
C302 C303 C306 121.1(10) . . ?
C302 C303 C304 115.8(10) . . ?
N303 C306 N302 124.3(9) . . ?
N303 C306 C303 117.6(9) . . ?
N302 C306 C303 118.0(9) . . ?
C310 C309 C307 121.0(9) . . ?
C313 C309 C307 120.0(9) . . ?
C313 C309 C310 118.9(10) . . ?
C327 C331 H331 119.5 . . ?
C330 C331 C327 121.1(12) . . ?
C330 C331 H331 119.5 . . ?
N308 C324 C321 116.4(11) . . ?
N309 C324 N308 125.4(13) . . ?
N309 C324 C321 118.2(10) . . ?
C320 C321 C324 123.1(13) . . ?
C322 C321 C324 122.0(13) . . ?
C322 C321 C320 114.6(15) . . ?
C323 N307 Zn42 127.6(12) . . ?
C323 N307 Zn32 114.4(13) . . ?
C323 N307 Zn52 95(2) . . ?
C319 N307 Zn42 115.3(13) . . ?
C319 N307 C323 117.0(14) . . ?
C319 N307 Zn32 128.0(12) . . ?
C319 N307 Zn52 141(2) . . ?
C315 C316 C308 122.9(12) . . ?
C317 C316 C308 122.3(12) . . ?
C317 C316 C315 114.8(12) . . ?
C311 C310 C309 117.5(10) . . ?
C311 C310 H310 121.2 . . ?
C309 C310 H310 121.2 . . ?
C303 C304 H304 120.0 . . ?
C305 C304 C303 119.9(11) . . ?
C305 C304 H304 120.0 . . ?
N311 C330 C331 121.9(15) . . ?
N311 C330 H330 119.1 . . ?
C331 C330 H330 119.1 . . ?
C303 C302 H302 120.2 . . ?
C301 C302 C303 119.6(11) . . ?
C301 C302 H302 120.2 . . ?
N312 C332 H332 118.4 . . ?
N312 C332 C333 123.2(12) . . ?
C333 C332 H332 118.4 . . ?
C334 C333 C332 118.9(14) . . ?
C334 C333 H333 120.6 . . ?
C332 C333 H333 120.6 . . ?
N301 C305 C304 123.0(11) . . ?
N301 C305 H305 118.5 . . ?
C304 C305 H305 118.5 . . ?
N301 C301 C302 124.4(13) . . ?
N301 C301 H301 117.8 . . ?
C302 C301 H301 117.8 . . ?
C321 C320 H320 119.4 . . ?
C319 C320 C321 121.1(16) . . ?
C319 C320 H320 119.4 . . ?
N311 C329 H329 118.1 . . ?
N311 C329 C328 123.7(14) . . ?
N311 C329 Zn51 50.9(15) . 3 ?
C328 C329 H329 118.1 . . ?
C328 C329 Zn51 173(2) . 3 ?
Zn51 C329 H329 67.4 3 . ?
C316 C315 H315 120.2 . . ?
C316 C315 C314 119.7(15) . . ?
C314 C315 H315 120.2 . . ?
N306 C318 H318 119.5 . . ?
N306 C318 C317 121.0(18) . . ?
C317 C318 H318 119.5 . . ?
C309 C313 H313 120.9 . . ?
C309 C313 C312 118.2(11) . . ?
C312 C313 H313 120.9 . . ?
N306 C314 C315 122.6(15) . . ?
N306 C314 H314 118.7 . . ?
C315 C314 H314 118.7 . . ?
N305 C312 C313 123.9(11) . . ?
N305 C312 H312 118.1 . . ?
C313 C312 H312 118.1 . . ?
C321 C322 H322 118.8 . . ?
C323 C322 C321 122.3(17) . . ?
C323 C322 H322 118.8 . . ?
C316 C317 C318 122.3(16) . . ?
C316 C317 H317 118.9 . . ?
C318 C317 H317 118.9 . . ?
C327 C328 H328 120.3 . . ?
C329 C328 C327 119.5(17) . . ?
C329 C328 H328 120.3 . . ?
N307 C323 H323 119.2 . . ?
C322 C323 N307 121.6(17) . . ?
C322 C323 H323 119.2 . . ?
N307 C319 C320 122.8(16) . . ?
N307 C319 H319 118.6 . . ?
C320 C319 H319 118.6 . . ?
N311 Zn31 N301 101.7(6) 3_445 . ?
N311 Zn31 I302 111.0(7) 3_445 . ?
N311 Zn31 I301 103.1(7) 3_445 . ?
N301 Zn31 I302 108.6(6) . . ?
N301 Zn31 I301 104.1(7) . . ?
I301 Zn31 I302 125.6(6) . . ?
N306 Zn32 I304 115.7(5) . . ?
N306 Zn32 I303 99.6(5) . . ?
N307 Zn32 N306 100.5(5) . . ?
N307 Zn32 I304 112.9(6) . . ?
N307 Zn32 I303 101.0(6) . . ?
I304 Zn32 I303 123.7(3) . . ?
N305 Zn43 I406 106.7(6) 6_565 . ?
N305 Zn43 I405 105.8(6) 6_565 . ?
N312 Zn43 N305 99.1(5) . 6_565 ?
N312 Zn43 I406 103.8(6) . . ?
N312 Zn43 I405 104.5(7) . . ?
I405 Zn43 I406 132.3(6) . . ?
N306 Zn52 I504 119(2) . . ?
N306 Zn52 I503 87.9(15) . . ?
N307 Zn52 N306 95.6(17) . . ?
N307 Zn52 I504 135(3) . . ?
N307 Zn52 I503 77.7(13) . . ?
I504 Zn52 I503 127.7(18) . . ?
N311 Zn51 N301 105(3) 3_445 . ?
N311 Zn51 C329 32.6(11) 3_445 3_445 ?
N311 Zn51 I502 117(3) 3_445 . ?
N311 Zn51 I501 90(2) 3_445 . ?
N301 Zn51 C329 102(3) . 3_445 ?
N301 Zn51 I502 125(3) . . ?
N301 Zn51 I501 82.6(19) . . ?
C329 Zn51 I501 122(3) 3_445 . ?
I502 Zn51 I501 129(3) . . ?
H2A C2 H2B 107.9 . . ?
C3 C2 H2A 109.2 . . ?
C3 C2 H2B 109.2 . . ?
C7 C2 H2A 109.2 . . ?
C7 C2 H2B 109.2 . . ?
C7 C2 C3 112(2) . . ?
C2 C3 H3A 109.8 . . ?
C2 C3 H3B 109.8 . . ?
C2 C3 C4 109.2(19) . . ?
H3A C3 H3B 108.3 . . ?
C4 C3 H3A 109.8 . . ?
C4 C3 H3B 109.8 . . ?
C3 C4 H4A 110.0 . . ?
C3 C4 H4B 110.0 . . ?
H4A C4 H4B 108.4 . . ?
C5 C4 C3 108.5(19) . . ?
C5 C4 H4A 110.0 . . ?
C5 C4 H4B 110.0 . . ?
C4 C5 H5A 109.4 . . ?
C4 C5 H5B 109.4 . . ?
H5A C5 H5B 108.0 . . ?
C6 C5 C4 111.0(18) . . ?
C6 C5 H5A 109.4 . . ?
C6 C5 H5B 109.4 . . ?
C5 C6 H6A 108.8 . . ?
C5 C6 H6B 108.8 . . ?
H6A C6 H6B 107.7 . . ?
C7 C6 C5 113.9(18) . . ?
C7 C6 H6A 108.8 . . ?
C7 C6 H6B 108.8 . . ?
C2 C7 H7A 108.8 . . ?
C2 C7 H7B 108.8 . . ?
C6 C7 C2 113.9(19) . . ?
C6 C7 H7A 108.8 . . ?
C6 C7 H7B 108.8 . . ?
H7A C7 H7B 107.7 . . ?

loop_
_geom_bond_atom_site_label_1
_geom_bond_atom_site_label_2
_geom_bond_distance
_geom_bond_site_symmetry_2
_geom_bond_publ_flag
I306 Zn33 2.528(5) . ?
I305 Zn33 2.530(4) . ?
I402 Zn41 2.549(11) . ?
I403 Zn42 2.533(7) . ?
I401 Zn41 2.507(12) . ?
Zn33 N305 2.106(10) 6_565 ?
Zn33 N312 2.062(10) . ?
I404 Zn42 2.523(7) . ?
Zn41 N311 2.16(2) 3_445 ?
Zn41 N301 2.082(13) . ?
Zn42 N306 2.125(13) . ?
Zn42 N307 2.061(15) . ?
N303 C307 1.343(12) . ?
N303 C306 1.331(12) . ?
N305 C311 1.318(13) . ?
N305 C312 1.319(14) . ?
N304 C307 1.330(12) . ?
N304 C308 1.356(13) . ?
N308 C326 1.340(16) . ?
N308 C324 1.331(14) . ?
N310 C326 1.321(15) . ?
N310 C325 1.336(14) . ?
N312 C336 1.360(14) . ?
N312 C332 1.276(18) . ?
N312 Zn43 2.064(13) . ?
N302 C308 1.329(14) . ?
N302 C306 1.369(13) . ?
N309 C325 1.349(16) . ?
N309 C324 1.308(15) . ?
N311 C330 1.313(17) . ?
N311 C329 1.33(2) . ?
N311 Zn31 2.007(18) 3 ?
N311 Zn51 1.91(7) 3 ?
C327 C325 1.452(15) . ?
C327 C331 1.390(19) . ?
C327 C328 1.390(17) . ?
C334 C326 1.498(14) . ?
C334 C335 1.375(17) . ?
C334 C333 1.357(17) . ?
C307 C309 1.477(13) . ?
C336 H336 0.9500 . ?
C336 C335 1.372(15) . ?
N306 C318 1.29(2) . ?
N306 C314 1.28(2) . ?
N306 Zn32 2.109(11) . ?
N306 Zn52 2.38(6) . ?
C308 C316 1.464(14) . ?
N301 C305 1.320(17) . ?
N301 C301 1.308(16) . ?
N301 Zn31 2.096(13) . ?
N301 Zn51 2.11(7) . ?
C335 H335 0.9500 . ?
C311 H311 0.9500 . ?
C311 C310 1.358(15) . ?
C303 C306 1.445(14) . ?
C303 C304 1.391(15) . ?
C303 C302 1.385(16) . ?
C309 C310 1.400(14) . ?
C309 C313 1.355(15) . ?
C331 H331 0.9500 . ?
C331 C330 1.381(18) . ?
C324 C321 1.462(19) . ?
C321 C320 1.40(2) . ?
C321 C322 1.38(2) . ?
N307 C323 1.38(2) . ?
N307 C319 1.30(2) . ?
N307 Zn32 2.061(14) . ?
N307 Zn52 1.93(5) . ?
C316 C315 1.364(17) . ?
C316 C317 1.353(19) . ?
C310 H310 0.9500 . ?
C304 H304 0.9500 . ?
C304 C305 1.370(16) . ?
C330 H330 0.9500 . ?
C302 H302 0.9500 . ?
C302 C301 1.360(16) . ?
C332 H332 0.9500 . ?
C332 C333 1.412(18) . ?
C333 H333 0.9500 . ?
C305 H305 0.9500 . ?
C301 H301 0.9500 . ?
C320 H320 0.9500 . ?
C320 C319 1.36(2) . ?
C329 H329 0.9500 . ?
C329 C328 1.37(2) . ?
C329 Zn51 2.44(7) 3 ?
C315 H315 0.9500 . ?
C315 C314 1.39(2) . ?
C318 H318 0.9500 . ?
C318 C317 1.365(19) . ?
C313 H313 0.9500 . ?
C313 C312 1.366(17) . ?
C314 H314 0.9500 . ?
C312 H312 0.9500 . ?
C322 H322 0.9500 . ?
C322 C323 1.33(2) . ?
C317 H317 0.9500 . ?
C328 H328 0.9500 . ?
C323 H323 0.9500 . ?
C319 H319 0.9500 . ?
I302 Zn31 2.559(10) . ?
Zn31 I301 2.531(11) . ?
I304 Zn32 2.502(8) . ?
Zn32 I303 2.583(9) . ?
I406 Zn43 2.554(11) . ?
Zn43 I405 2.530(12) . ?
I504 Zn52 2.517(17) . ?
I503 Zn52 2.521(17) . ?
I502 Zn51 2.41(7) . ?
Zn51 I501 2.65(5) . ?
C2 H2A 0.9900 . ?
C2 H2B 0.9900 . ?
C2 C3 1.534(13) . ?
C2 C7 1.525(13) . ?
C3 H3A 0.9900 . ?
C3 H3B 0.9900 . ?
C3 C4 1.541(13) . ?
C4 H4A 0.9900 . ?
C4 H4B 0.9900 . ?
C4 C5 1.534(13) . ?
C5 H5A 0.9900 . ?
C5 H5B 0.9900 . ?
C5 C6 1.528(13) . ?
C6 H6A 0.9900 . ?
C6 H6B 0.9900 . ?
C6 C7 1.520(13) . ?
C7 H7A 0.9900 . ?
C7 H7B 0.9900 . ?

loop_
_geom_torsion_atom_site_label_1
_geom_torsion_atom_site_label_2
_geom_torsion_atom_site_label_3
_geom_torsion_atom_site_label_4
_geom_torsion
_geom_torsion_site_symmetry_1
_geom_torsion_site_symmetry_2
_geom_torsion_site_symmetry_3
_geom_torsion_site_symmetry_4
_geom_torsion_publ_flag
Zn33 N305 C311 C310 -169.3(11) 6_566 . . . ?
Zn33 N305 C312 C313 168.0(15) 6_566 . . . ?
Zn33 N312 C336 C335 -167.7(8) . . . . ?
Zn33 N312 C332 C333 166.4(13) . . . . ?
Zn41 N311 C330 C331 -174.4(10) 3 . . . ?
Zn41 N311 C329 C328 175.1(16) 3 . . . ?
Zn41 N301 C305 C304 -168.5(14) . . . . ?
Zn41 N301 C301 C302 166.9(15) . . . . ?
Zn42 N306 C318 C317 175(2) . . . . ?
Zn42 N306 C314 C315 179.4(15) . . . . ?
Zn42 N307 C323 C322 171.5(16) . . . . ?
Zn42 N307 C319 C320 -169.7(17) . . . . ?
N303 C307 C309 C310 2.1(18) . . . . ?
N303 C307 C309 C313 -175.3(14) . . . . ?
N305 C311 C310 C309 0(2) . . . . ?
N304 C307 C309 C310 -178.9(12) . . . . ?
N304 C307 C309 C313 3.7(19) . . . . ?
N304 C308 C316 C315 -173.0(16) . . . . ?
N304 C308 C316 C317 3(2) . . . . ?
N308 C324 C321 C320 -168.1(13) . . . . ?
N308 C324 C321 C322 18.9(19) . . . . ?
N312 C336 C335 C334 0.6(16) . . . . ?
N312 C332 C333 C334 2(2) . . . . ?
N302 C308 C316 C315 1(2) . . . . ?
N302 C308 C316 C317 177.4(16) . . . . ?
N309 C324 C321 C320 10.2(18) . . . . ?
N309 C324 C321 C322 -162.8(14) . . . . ?
N311 C329 C328 C327 -2(3) . . . . ?
C327 C331 C330 N311 -0.7(19) . . . . ?
C307 N303 C306 N302 -1.0(18) . . . . ?
C307 N303 C306 C303 174.8(11) . . . . ?
C307 N304 C308 N302 -1.8(19) . . . . ?
C307 N304 C308 C316 172.1(12) . . . . ?
C307 C309 C310 C311 178.6(12) . . . . ?
C307 C309 C313 C312 -179.8(15) . . . . ?
C336 N312 C332 C333 -5(2) . . . . ?
N306 C318 C317 C316 10(4) . . . . ?
C308 N304 C307 N303 0.7(18) . . . . ?
C308 N304 C307 C309 -178.3(11) . . . . ?
C308 N302 C306 N303 0.1(18) . . . . ?
C308 N302 C306 C303 -175.7(11) . . . . ?
C308 C316 C315 C314 178.8(17) . . . . ?
C308 C316 C317 C318 176(2) . . . . ?
C326 N308 C324 N309 1.6(16) . . . . ?
C326 N308 C324 C321 179.8(9) . . . . ?
C326 N310 C325 N309 1.8(15) . . . . ?
C326 N310 C325 C327 -174.4(9) . . . . ?
C326 C334 C335 C336 177.1(9) . . . . ?
C326 C334 C333 C332 -178.4(13) . . . . ?
C335 C334 C326 N308 178.5(10) . . . . ?
C335 C334 C326 N310 -1.1(15) . . . . ?
C335 C334 C333 C332 2(2) . . . . ?
C311 N305 C312 C313 -7(3) . . . . ?
C325 N310 C326 N308 -3.6(16) . . . . ?
C325 N310 C326 C334 175.9(9) . . . . ?
C325 N309 C324 N308 -3.2(16) . . . . ?
C325 N309 C324 C321 178.7(9) . . . . ?
C325 C327 C331 C330 178.0(11) . . . . ?
C325 C327 C328 C329 -176.7(16) . . . . ?
C303 C304 C305 N301 0(3) . . . . ?
C303 C302 C301 N301 0(3) . . . . ?
C306 N303 C307 N304 0.6(18) . . . . ?
C306 N303 C307 C309 179.6(11) . . . . ?
C306 N302 C308 N304 1.3(18) . . . . ?
C306 N302 C308 C316 -172.3(12) . . . . ?
C306 C303 C304 C305 -176.1(14) . . . . ?
C306 C303 C302 C301 176.2(15) . . . . ?
C309 C313 C312 N305 3(3) . . . . ?
C331 C327 C325 N310 -23.7(15) . . . . ?
C331 C327 C325 N309 159.9(10) . . . . ?
C331 C327 C328 C329 -2(2) . . . . ?
C324 N308 C326 N310 2.0(16) . . . . ?
C324 N308 C326 C334 -177.5(9) . . . . ?
C324 N309 C325 N310 1.3(15) . . . . ?
C324 N309 C325 C327 177.5(9) . . . . ?
C324 C321 C320 C319 -177.4(16) . . . . ?
C324 C321 C322 C323 179.7(17) . . . . ?
C321 C320 C319 N307 -3(3) . . . . ?
C321 C322 C323 N307 -2(3) . . . . ?
C316 C315 C314 N306 0(3) . . . . ?
C310 C309 C313 C312 3(2) . . . . ?
C304 C303 C306 N303 178.6(13) . . . . ?
C304 C303 C306 N302 -5.3(19) . . . . ?
C304 C303 C302 C301 2(2) . . . . ?
C330 N311 C329 C328 4(3) . . . . ?
C330 N311 C329 Zn51 179(3) . . . 3 ?
C302 C303 C306 N303 4.6(19) . . . . ?
C302 C303 C306 N302 -179.3(13) . . . . ?
C302 C303 C304 C305 -2(2) . . . . ?
C332 N312 C336 C335 3.3(17) . . . . ?
C333 C334 C326 N308 -1.5(16) . . . . ?
C333 C334 C326 N310 178.9(12) . . . . ?
C333 C334 C335 C336 -2.9(16) . . . . ?
C305 N301 C301 C302 -2(3) . . . . ?
C301 N301 C305 C304 2(3) . . . . ?
C320 C321 C322 C323 6(3) . . . . ?
C329 N311 C330 C331 -3(2) . . . . ?
C315 C316 C317 C318 -7(3) . . . . ?
C318 N306 C314 C315 3(3) . . . . ?
C313 C309 C310 C311 -4(2) . . . . ?
C314 N306 C318 C317 -8(3) . . . . ?
C312 N305 C311 C310 5(2) . . . . ?
C322 C321 C320 C319 -4(3) . . . . ?
C317 C316 C315 C314 2(3) . . . . ?
C328 C327 C325 N310 151.1(13) . . . . ?
C328 C327 C325 N309 -25.3(17) . . . . ?
C328 C327 C331 C330 2.9(19) . . . . ?
C323 N307 C319 C320 7(3) . . . . ?
C319 N307 C323 C322 -5(3) . . . . ?
Zn31 N311 C330 C331 179.9(10) 3 . . . ?
Zn31 N311 C329 C328 -178.1(17) 3 . . . ?
Zn31 N301 C305 C304 179.9(13) . . . . ?
Zn31 N301 C301 C302 180.0(16) . . . . ?
Zn32 N306 C318 C317 175.0(17) . . . . ?
Zn32 N306 C314 C315 -179.4(17) . . . . ?
Zn32 N307 C323 C322 -176.6(17) . . . . ?
Zn32 N307 C319 C320 177.6(15) . . . . ?
Zn43 N312 C336 C335 -166.4(9) . . . . ?
Zn43 N312 C332 C333 165.4(13) . . . . ?
Zn52 N306 C318 C317 -167(2) . . . . ?
Zn52 N306 C314 C315 171(2) . . . . ?
Zn52 N307 C323 C322 -161(2) . . . . ?
Zn52 N307 C319 C320 148(2) . . . . ?
Zn51 N311 C330 C331 175(4) 3 . . . ?
Zn51 N311 C329 C328 -175(3) 3 . . . ?
Zn51 N301 C305 C304 160(2) . . . . ?
Zn51 N301 C301 C302 -164(2) . . . . ?
C2 C3 C4 C5 63(4) . . . . ?
C3 C2 C7 C6 48(5) . . . . ?
C3 C4 C5 C6 -60(4) . . . . ?
C4 C5 C6 C7 51(5) . . . . ?
C5 C6 C7 C2 -45(5) . . . . ?
C7 C2 C3 C4 -58(5) . . . . ?

loop_
_exptl_oxdiff_crystal_face_indexfrac_h
_exptl_oxdiff_crystal_face_indexfrac_k
_exptl_oxdiff_crystal_face_indexfrac_l
_exptl_oxdiff_crystal_face_x
_exptl_oxdiff_crystal_face_y
_exptl_oxdiff_crystal_face_z
-1.0005 -0.0000 -1.9981 -0.1083 -0.0176 -0.0512
1.0005 0.0000 1.9981 0.1083 0.0176 0.0512
1.0011 2.0003 -1.9968 -0.1554 -0.0258 0.1675
-1.0008 -1.0002 -0.0006 0.0235 0.0041 -0.1094
-1.0005 0.0001 -0.0003 -0.0106 -0.0381 -0.0227
1.0005 -0.0001 0.0003 0.0106 0.0381 0.0227
-0.9999 2.0008 0.9992 -0.0301 -0.1327 0.1650
-0.0006 -2.0007 -0.9996 0.0195 0.0946 -0.1877
2.0013 1.0001 0.0009 -0.0129 0.0340 0.1320
2.0010 -0.0003 -0.9983 -0.0276 0.0864 0.0311
-1.0001 1.0006 1.9978 0.0529 -0.1008 0.0926
1.0005 -0.0002 -0.9986 -0.0382 0.0483 0.0084
-0.0004 -1.0004 -1.9981 -0.0635 0.0627 -0.1152
-1.0005 0.0002 0.9986 0.0382 -0.0483 -0.0084
0.0000 0.0001 0.9989 0.0488 -0.0102 0.0143
-0.0000 -0.0001 -0.9989 -0.0488 0.0102 -0.0143
